data_7150822
loop_
_publ_author_name
'Pollard, Michael M.'
'Meetsma, Auke'
'Feringa, Ben L.'

_publ_section_title
;
 A redesign of light-driven rotary molecular motors
;
_journal_issue 3
_journal_name_full 'Organic &amp;  Biomolecular Chemistry'
_journal_page_first 507
_journal_page_last 512
_journal_paper_doi 10.1039/b715652a
_journal_volume 6
_journal_year 2008
_chemical_compound_source 'see text'
_chemical_formula_moiety 'C24 H28'
_chemical_formula_sum 'C24 H28'
_chemical_formula_weight 316.48
_chemical_name_systematic ?
_space_group_IT_number 2
_symmetry_cell_setting triclinic
_symmetry_Int_Tables_number 2
_symmetry_space_group_name_Hall '-P 1'
_symmetry_space_group_name_H-M 'P -1'
_atom_sites_solution_hydrogens geom
_atom_sites_solution_primary direct
_atom_sites_solution_secondary direct
_cell_angle_alpha 106.538(1)
_cell_angle_beta 90.402(1)
_cell_angle_gamma 115.040(1)
_cell_formula_units_Z 4
_cell_length_a 11.4202(7)
_cell_length_b 13.2038(8)
_cell_length_c 13.6607(8)
_cell_measurement_reflns_used 6549
_cell_measurement_temperature 100(1)
_cell_measurement_theta_max 29.55
_cell_measurement_theta_min 2.35
_cell_volume 1769.71(19)
_computing_cell_refinement 'SAINTPLUS, Version 6.02A, (Bruker, 2000)'
_computing_data_collection 'SMART, Version 5.624, (Bruker, 2001)'
_computing_data_reduction 'XPREP, Version 5.1/NT, (Bruker, 2000)'
_computing_molecular_graphics
;
PLUTO (Meetsma, 2006)
PLATON (Spek, 2003)
;
_computing_publication_material 'PLATON (Spek, 2003)'
_computing_structure_refinement 'SHELXL-97 (Sheldrick, 1997)'
_computing_structure_solution
;
SIR2004 (Burla et al., 2005)
;
_diffrn_ambient_temperature 100(1)
_diffrn_detector_area_resol_mean '4096x4096 / 62x62 (binned 512)'
_diffrn_measured_fraction_theta_full 0.983
_diffrn_measured_fraction_theta_max 0.959
_diffrn_measurement_device_type
;
Bruker Smart Apex; CCD area detector
;
_diffrn_measurement_method '\f and \w scans'
_diffrn_radiation_detector
;
CCD area-detector
;
_diffrn_radiation_monochromator 'parallel mounted graphite'
_diffrn_radiation_source 'fine focus sealed Siemens Mo tube '
_diffrn_radiation_type MoK\a
_diffrn_radiation_wavelength 0.71073
_diffrn_reflns_av_R_equivalents 0.0203
_diffrn_reflns_av_sigmaI/netI 0.0365
_diffrn_reflns_limit_h_max 15
_diffrn_reflns_limit_h_min -15
_diffrn_reflns_limit_k_max 17
_diffrn_reflns_limit_k_min -17
_diffrn_reflns_limit_l_max 18
_diffrn_reflns_limit_l_min -18
_diffrn_reflns_number 16214
_diffrn_reflns_reduction_process
;
Intensity data were corrected for Lorentz and polarization
effects, decay and absorption and reduced to F~o~^2^
using SAINT (Bruker, 2000) and SADABS (Sheldrick, 2001)
;
_diffrn_reflns_theta_full 25.00
_diffrn_reflns_theta_max 28.28
_diffrn_reflns_theta_min 2.71
_diffrn_standards_decay_% 0
_diffrn_standards_number 0
_exptl_absorpt_coefficient_mu 0.066
_exptl_absorpt_correction_T_max 0.9714
_exptl_absorpt_correction_T_min 0.959
_exptl_absorpt_correction_type multi-scan
_exptl_absorpt_process_details '(SADABS, Sheldrick, Bruker, 2001))'
_exptl_crystal_colour colorless
_exptl_crystal_density_diffrn 1.188
_exptl_crystal_density_method 'not measured'
_exptl_crystal_description block
_exptl_crystal_F_000 688
_exptl_crystal_size_max 0.57
_exptl_crystal_size_mid 0.52
_exptl_crystal_size_min 0.44
_refine_diff_density_max 0.353
_refine_diff_density_min -0.314
_refine_diff_density_rms 0.056
_refine_ls_extinction_method none
_refine_ls_goodness_of_fit_ref 1.033
_refine_ls_hydrogen_treatment refall
_refine_ls_matrix_type full
_refine_ls_number_parameters 657
_refine_ls_number_reflns 8438
_refine_ls_number_restraints 0
_refine_ls_restrained_S_all 1.033
_refine_ls_R_factor_all 0.0612
_refine_ls_R_factor_gt 0.0496
_refine_ls_shift/su_max 0.000
_refine_ls_shift/su_mean 0.000
_refine_ls_structure_factor_coef Fsqd
_refine_ls_weighting_details 'calc w=1/[\s^2^(Fo^2^)+(0.0604P)^2^+0.7021P] where P=(Fo^2^+2Fc^2^)/3'
_refine_ls_weighting_scheme calc
_refine_ls_wR_factor_gt 0.1176
_refine_ls_wR_factor_ref 0.1240
_reflns_number_gt 6985
_reflns_number_total 8438
_reflns_threshold_expression I>2\s(I)
_cod_data_source_file b715652a.txt
_cod_data_source_block 1
_cod_depositor_comments
;
The following automatic conversions were performed:
'_symmetry_cell_setting' value 'Triclinic' changed to 'triclinic'
according to '/home/saulius/struct/CIF-dictionaries/cif_core.dic'
dictionary named 'cif_core.dic' version 2.4.1 from
2010-06-29.

'_exptl_absorpt_correction_type' value 'Multi-Scan' changed
to 'multi-scan' according to
'/home/saulius/struct/CIF-dictionaries/cif_core.dic' dictionary named
'cif_core.dic' version 2.4.1 from 2010-06-29.

Automatic conversion script
Id: cif_fix_enum 1527 2010-12-29 10:47:43Z saulius 
;
_cod_database_code 7150822
_vrn_publ_code_frame_time_sec 5.0
_vrn_publ_code_meas_time_hour 6.8

loop_
_symmetry_equiv_pos_site_id
_symmetry_equiv_pos_as_xyz
1 x,y,z
2 -x,-y,-z

loop_
_atom_site_aniso_label
_atom_site_aniso_U_11
_atom_site_aniso_U_22
_atom_site_aniso_U_33
_atom_site_aniso_U_23
_atom_site_aniso_U_13
_atom_site_aniso_U_12
C11 0.0136(6) 0.0132(6) 0.0150(6) 0.0053(5) 0.0039(5) 0.0066(5)
C12 0.0136(6) 0.0176(6) 0.0139(6) 0.0056(5) 0.0022(5) 0.0085(5)
C13 0.0134(6) 0.0175(6) 0.0159(7) 0.0058(5) 0.0014(5) 0.0076(5)
C14 0.0168(6) 0.0153(6) 0.0159(7) 0.0055(5) 0.0026(5) 0.0099(5)
C15 0.0200(7) 0.0164(6) 0.0174(7) 0.0038(5) 0.0002(5) 0.0118(5)
C16 0.0252(7) 0.0233(7) 0.0124(7) 0.0036(5) 0.0013(5) 0.0177(6)
C17 0.0238(7) 0.0245(7) 0.0152(7) 0.0089(5) 0.0072(5) 0.0171(6)
C18 0.0180(7) 0.0170(6) 0.0167(7) 0.0065(5) 0.0042(5) 0.0120(5)
C19 0.0165(6) 0.0157(6) 0.0136(6) 0.0048(5) 0.0021(5) 0.0103(5)
C110 0.0169(7) 0.0204(7) 0.0196(7) 0.0060(6) 0.0023(5) 0.0114(6)
C111 0.0206(7) 0.0208(7) 0.0198(8) 0.0011(6) -0.0022(6) 0.0102(6)
C112 0.0180(7) 0.0207(7) 0.0201(7) 0.0100(6) 0.0066(5) 0.0101(6)
C113 0.0137(6) 0.0123(6) 0.0136(6) 0.0036(5) 0.0028(5) 0.0059(5)
C114 0.0136(6) 0.0152(6) 0.0137(7) 0.0045(5) 0.0023(5) 0.0078(5)
C115 0.0139(6) 0.0152(6) 0.0162(7) 0.0045(5) 0.0014(5) 0.0079(5)
C116 0.0102(6) 0.0138(6) 0.0159(7) 0.0043(5) 0.0001(5) 0.0030(5)
C117 0.0117(6) 0.0164(6) 0.0203(7) 0.0072(5) -0.0026(5) 0.0034(5)
C118 0.0137(6) 0.0234(7) 0.0174(7) 0.0114(6) -0.0002(5) 0.0040(5)
C119 0.0125(6) 0.0245(7) 0.0148(7) 0.0060(5) 0.0022(5) 0.0059(5)
C120 0.0099(6) 0.0173(6) 0.0162(7) 0.0046(5) 0.0008(5) 0.0044(5)
C121 0.0092(6) 0.0143(6) 0.0144(6) 0.0050(5) 0.0005(5) 0.0032(5)
C122 0.0132(6) 0.0171(6) 0.0180(7) 0.0048(5) 0.0034(5) 0.0071(5)
C123 0.0228(8) 0.0193(7) 0.0268(8) 0.0104(6) -0.0012(6) 0.0098(6)
C124 0.0169(7) 0.0212(7) 0.0159(7) 0.0040(5) 0.0039(5) 0.0102(5)
C21 0.0111(6) 0.0118(6) 0.0138(6) 0.0032(5) -0.0004(5) 0.0050(5)
C22 0.0103(6) 0.0168(6) 0.0127(6) 0.0037(5) 0.0008(5) 0.0066(5)
C23 0.0107(6) 0.0169(6) 0.0159(7) 0.0044(5) 0.0019(5) 0.0056(5)
C24 0.0140(6) 0.0140(6) 0.0148(7) 0.0029(5) 0.0023(5) 0.0083(5)
C25 0.0156(6) 0.0139(6) 0.0185(7) 0.0045(5) 0.0053(5) 0.0092(5)
C26 0.0200(7) 0.0176(6) 0.0164(7) 0.0080(5) 0.0064(5) 0.0118(5)
C27 0.0186(7) 0.0175(6) 0.0150(7) 0.0038(5) 0.0013(5) 0.0113(5)
C28 0.0143(6) 0.0138(6) 0.0147(6) 0.0039(5) 0.0024(5) 0.0081(5)
C29 0.0143(6) 0.0140(6) 0.0140(6) 0.0048(5) 0.0037(5) 0.0088(5)
C210 0.0161(7) 0.0194(7) 0.0204(7) 0.0057(5) 0.0035(5) 0.0114(5)
C211 0.0154(7) 0.0176(7) 0.0230(8) 0.0084(6) 0.0062(5) 0.0072(5)
C212 0.0143(6) 0.0178(6) 0.0156(7) 0.0041(5) 0.0001(5) 0.0062(5)
C213 0.0113(6) 0.0111(5) 0.0145(6) 0.0044(5) 0.0002(5) 0.0046(5)
C214 0.0117(6) 0.0150(6) 0.0145(6) 0.0062(5) 0.0029(5) 0.0070(5)
C215 0.0120(6) 0.0140(6) 0.0192(7) 0.0058(5) 0.0034(5) 0.0062(5)
C216 0.0092(6) 0.0126(6) 0.0178(7) 0.0045(5) 0.0026(5) 0.0030(5)
C217 0.0109(6) 0.0149(6) 0.0176(7) 0.0024(5) 0.0027(5) 0.0036(5)
C218 0.0129(6) 0.0211(7) 0.0135(7) 0.0028(5) 0.0025(5) 0.0045(5)
C219 0.0123(6) 0.0214(7) 0.0160(7) 0.0076(5) 0.0008(5) 0.0054(5)
C220 0.0100(6) 0.0155(6) 0.0159(7) 0.0051(5) 0.0012(5) 0.0040(5)
C221 0.0088(6) 0.0135(6) 0.0136(6) 0.0035(5) 0.0013(4) 0.0032(5)
C222 0.0114(6) 0.0167(6) 0.0196(7) 0.0059(5) 0.0013(5) 0.0054(5)
C223 0.0169(7) 0.0197(7) 0.0221(8) 0.0006(6) 0.0037(6) 0.0087(6)
C224 0.0168(7) 0.0186(6) 0.0176(7) 0.0073(5) 0.0021(5) 0.0100(5)

loop_
_atom_site_label
_atom_site_type_symbol
_atom_site_thermal_displace_type
_atom_site_fract_x
_atom_site_fract_y
_atom_site_fract_z
_atom_site_occupancy
_atom_site_U_iso_or_equiv
_atom_site_calc_flag
_atom_site_refinement_flags
C11 C Uani 0.21758(12) 0.28717(11) 0.41419(10) 1.000 0.0135(3) . .
C12 C Uani 0.08547(13) 0.27385(12) 0.44638(10) 1.000 0.0143(3) . .
C13 C Uani -0.01071(13) 0.17175(12) 0.35228(10) 1.000 0.0152(4) . .
C14 C Uani 0.06524(13) 0.18869(11) 0.26311(10) 1.000 0.0149(4) . .
C15 C Uani 0.01551(13) 0.14088(12) 0.15831(11) 1.000 0.0170(4) . .
C16 C Uani 0.10335(14) 0.17639(12) 0.08983(11) 1.000 0.0183(4) . .
C17 C Uani 0.23303(14) 0.25834(13) 0.12604(11) 1.000 0.0182(4) . .
C18 C Uani 0.28492(13) 0.30439(12) 0.23115(10) 1.000 0.0154(4) . .
C19 C Uani 0.19931(13) 0.26419(11) 0.30001(10) 1.000 0.0141(3) . .
C110 C Uani 0.06643(14) 0.38527(13) 0.45859(11) 1.000 0.0179(4) . .
C111 C Uani -0.12661(15) 0.05567(13) 0.12031(12) 1.000 0.0213(4) . .
C112 C Uani 0.42511(14) 0.39701(13) 0.26444(12) 1.000 0.0182(4) . .
C113 C Uani 0.31358(12) 0.28509(11) 0.47139(10) 1.000 0.0133(3) . .
C114 C Uani 0.42584(12) 0.26082(11) 0.42903(10) 1.000 0.0137(4) . .
C115 C Uani 0.41536(13) 0.15965(12) 0.47056(11) 1.000 0.0147(4) . .
C116 C Uani 0.36423(12) 0.18761(11) 0.57178(10) 1.000 0.0143(4) . .
C117 C Uani 0.36881(13) 0.14537(12) 0.65364(11) 1.000 0.0169(4) . .
C118 C Uani 0.32291(13) 0.18959(12) 0.74276(11) 1.000 0.0186(4) . .
C119 C Uani 0.27902(13) 0.27450(13) 0.74982(11) 1.000 0.0182(4) . .
C120 C Uani 0.27189(12) 0.31616(12) 0.66712(10) 1.000 0.0152(4) . .
C121 C Uani 0.31097(12) 0.26756(11) 0.57516(10) 1.000 0.0133(3) . .
C122 C Uani 0.55958(13) 0.36738(12) 0.47378(11) 1.000 0.0161(4) . .
C123 C Uani 0.42461(15) 0.05886(13) 0.64839(13) 1.000 0.0221(4) . .
C124 C Uani 0.23019(14) 0.41335(13) 0.68343(11) 1.000 0.0178(4) . .
H12 H Uiso 0.0720(14) 0.2535(12) 0.5119(12) 1.000 0.010(3) . .
H13 H Uiso -0.0301(16) 0.0936(15) 0.3606(13) 1.000 0.021(4) . .
H13' H Uiso -0.0952(16) 0.1758(14) 0.3419(12) 1.000 0.017(4) . .
H16 H Uiso 0.0713(16) 0.1431(15) 0.0133(14) 1.000 0.024(4) . .
H17 H Uiso 0.2887(16) 0.2847(14) 0.0762(13) 1.000 0.022(4) . .
H110 H Uiso 0.1352(18) 0.4558(16) 0.5098(14) 1.000 0.029(5) . .
H110' H Uiso -0.0202(16) 0.3754(14) 0.4805(13) 1.000 0.020(4) . .
H110" H Uiso 0.0719(16) 0.4036(14) 0.3914(13) 1.000 0.022(4) . .
H111 H Uiso -0.1501(19) -0.0156(17) 0.1409(15) 1.000 0.035(5) . .
H111' H Uiso -0.1473(19) 0.0273(17) 0.0433(16) 1.000 0.037(5) . .
H111" H Uiso -0.184(2) 0.0901(17) 0.1499(15) 1.000 0.040(5) . .
H112 H Uiso 0.4866(17) 0.3612(15) 0.2536(14) 1.000 0.028(5) . .
H112' H Uiso 0.4398(16) 0.4455(14) 0.3394(14) 1.000 0.022(4) . .
H112" H Uiso 0.4464(17) 0.4499(16) 0.2216(14) 1.000 0.029(5) . .
H114 H Uiso 0.4143(14) 0.2361(13) 0.3526(12) 1.000 0.011(4) . .
H115 H Uiso 0.3525(16) 0.0811(15) 0.4228(13) 1.000 0.021(4) . .
H115' H Uiso 0.5011(16) 0.1584(14) 0.4806(13) 1.000 0.020(4) . .
H118 H Uiso 0.3244(16) 0.1605(14) 0.8020(13) 1.000 0.023(4) . .
H119 H Uiso 0.2518(17) 0.3067(15) 0.8145(14) 1.000 0.024(4) . .
H122 H Uiso 0.5650(15) 0.4408(14) 0.4630(12) 1.000 0.019(4) . .
H122' H Uiso 0.6310(16) 0.3516(14) 0.4412(13) 1.000 0.022(4) . .
H122" H Uiso 0.5784(16) 0.3860(14) 0.5518(14) 1.000 0.021(4) . .
H123 H Uiso 0.522(2) 0.0985(19) 0.6544(16) 1.000 0.046(6) . .
H123' H Uiso 0.394(2) -0.0061(18) 0.5824(16) 1.000 0.039(5) . .
H123" H Uiso 0.401(2) 0.0241(19) 0.7039(17) 1.000 0.051(6) . .
H124 H Uiso 0.2656(16) 0.4606(15) 0.6362(13) 1.000 0.023(4) . .
H124' H Uiso 0.2628(18) 0.4686(16) 0.7568(15) 1.000 0.032(5) . .
H124" H Uiso 0.1333(18) 0.3822(16) 0.6733(14) 1.000 0.029(5) . .
C21 C Uani 0.27671(12) 0.71101(11) 0.02841(10) 1.000 0.0125(3) . .
C22 C Uani 0.41188(12) 0.72836(11) 0.06756(10) 1.000 0.0133(3) . .
C23 C Uani 0.50202(13) 0.83108(12) 0.02870(11) 1.000 0.0149(4) . .
C24 C Uani 0.42211(12) 0.80839(11) -0.07105(10) 1.000 0.0139(4) . .
C25 C Uani 0.46702(13) 0.85215(11) -0.15229(11) 1.000 0.0152(4) . .
C26 C Uani 0.37672(13) 0.80918(12) -0.24129(11) 1.000 0.0161(4) . .
C27 C Uani 0.24892(13) 0.72550(12) -0.24872(11) 1.000 0.0162(4) . .
C28 C Uani 0.20117(12) 0.68486(11) -0.16579(10) 1.000 0.0137(3) . .
C29 C Uani 0.28970(12) 0.73081(11) -0.07452(10) 1.000 0.0131(3) . .
C210 C Uani 0.43476(14) 0.61931(12) 0.01835(11) 1.000 0.0175(4) . .
C211 C Uani 0.60766(14) 0.93923(12) -0.14534(12) 1.000 0.0182(4) . .
C212 C Uani 0.06155(13) 0.59188(12) -0.18105(11) 1.000 0.0165(4) . .
C213 C Uani 0.18287(12) 0.71341(11) 0.08761(10) 1.000 0.0124(3) . .
C214 C Uani 0.06866(12) 0.73654(11) 0.05888(10) 1.000 0.0130(3) . .
C215 C Uani 0.07975(13) 0.83751(11) 0.15635(11) 1.000 0.0148(4) . .
C216 C Uani 0.13449(12) 0.81070(11) 0.24209(10) 1.000 0.0140(4) . .
C217 C Uani 0.13154(12) 0.85282(11) 0.34742(11) 1.000 0.0159(4) . .
C218 C Uani 0.17968(13) 0.80920(12) 0.41214(11) 1.000 0.0176(4) . .
C219 C Uani 0.22541(13) 0.72588(12) 0.37205(11) 1.000 0.0170(4) . .
C220 C Uani 0.23167(12) 0.68494(11) 0.26651(10) 1.000 0.0144(4) . .
C221 C Uani 0.18887(12) 0.73195(11) 0.20119(10) 1.000 0.0128(3) . .
C222 C Uani -0.06498(13) 0.63026(12) 0.04484(11) 1.000 0.0162(4) . .
C223 C Uani 0.07618(14) 0.93946(13) 0.38895(12) 1.000 0.0208(4) . .
C224 C Uani 0.27735(14) 0.59024(12) 0.22956(11) 1.000 0.0165(4) . .
H22 H Uiso 0.4271(15) 0.7490(13) 0.1437(12) 1.000 0.014(4) . .
H23 H Uiso 0.5201(15) 0.9104(14) 0.0804(12) 1.000 0.016(4) . .
H23' H Uiso 0.5879(16) 0.8310(14) 0.0170(13) 1.000 0.022(4) . .
H26 H Uiso 0.4043(17) 0.8363(15) -0.3004(13) 1.000 0.025(4) . .
H27 H Uiso 0.1900(16) 0.6938(14) -0.3154(13) 1.000 0.021(4) . .
H210 H Uiso 0.3698(18) 0.5474(16) 0.0318(14) 1.000 0.029(5) . .
H210' H Uiso 0.5226(17) 0.6333(15) 0.0467(13) 1.000 0.023(4) . .
H210" H Uiso 0.4325(17) 0.6033(15) -0.0594(14) 1.000 0.026(4) . .
H211 H Uiso 0.6377(18) 1.0053(16) -0.0788(15) 1.000 0.030(5) . .
H211' H Uiso 0.6164(18) 0.9752(16) -0.2018(14) 1.000 0.031(5) . .
H211" H Uiso 0.6650(18) 0.9015(16) -0.1513(14) 1.000 0.029(5) . .
H212 H Uiso 0.0003(17) 0.6280(15) -0.1703(14) 1.000 0.028(5) . .
H212' H Uiso 0.0499(16) 0.5470(14) -0.1314(13) 1.000 0.021(4) . .
H212" H Uiso 0.0367(16) 0.5365(15) -0.2543(14) 1.000 0.024(4) . .
H214 H Uiso 0.0800(15) 0.7609(13) -0.0030(12) 1.000 0.013(4) . .
H215 H Uiso -0.0064(16) 0.8379(14) 0.1676(12) 1.000 0.016(4) . .
H215' H Uiso 0.1418(15) 0.9170(14) 0.1519(12) 1.000 0.016(4) . .
H218 H Uiso 0.1796(16) 0.8374(15) 0.4875(14) 1.000 0.023(4) . .
H219 H Uiso 0.2526(16) 0.6926(14) 0.4199(12) 1.000 0.018(4) . .
H222 H Uiso -0.0823(16) 0.6148(14) 0.1134(14) 1.000 0.023(4) . .
H222' H Uiso -0.0715(15) 0.5564(14) -0.0068(13) 1.000 0.018(4) . .
H222" H Uiso -0.1357(17) 0.6472(15) 0.0203(13) 1.000 0.025(4) . .
H223 H Uiso 0.1123(18) 1.0057(16) 0.3620(14) 1.000 0.029(5) . .
H223' H Uiso 0.0987(19) 0.9743(17) 0.4665(16) 1.000 0.037(5) . .
H223" H Uiso -0.0214(19) 0.9015(16) 0.3702(14) 1.000 0.033(5) . .
H224 H Uiso 0.3773(17) 0.6241(15) 0.2370(13) 1.000 0.024(4) . .
H224' H Uiso 0.2434(16) 0.5454(14) 0.1551(13) 1.000 0.020(4) . .
H224" H Uiso 0.2501(18) 0.5372(16) 0.2721(14) 1.000 0.031(5) . .

loop_
_atom_type_symbol
_atom_type_description
_atom_type_scat_dispersion_real
_atom_type_scat_dispersion_imag
_atom_type_scat_source
H H 0.0000 0.0000 'International Tables Vol C Tables 4.2.6.8 and 6.1.1.4'
C C 0.0033 0.0016 'International Tables Vol C Tables 4.2.6.8 and 6.1.1.4'

loop_
_geom_angle_atom_site_label_1
_geom_angle_atom_site_label_2
_geom_angle_atom_site_label_3
_geom_angle
_geom_angle_site_symmetry_1
_geom_angle_site_symmetry_2
_geom_angle_site_symmetry_3
_geom_angle_publ_flag
C12 C11 C19 104.78(12) . . . no
C12 C11 C113 125.24(12) . . . no
C19 C11 C113 127.38(13) . . . no
C11 C12 C13 101.69(11) . . . no
C11 C12 C110 112.32(12) . . . no
C13 C12 C110 109.46(12) . . . no
C12 C13 C14 102.85(12) . . . no
C13 C14 C15 127.08(14) . . . no
C13 C14 C19 110.48(11) . . . no
C15 C14 C19 122.43(13) . . . no
C14 C15 C16 116.89(14) . . . no
C14 C15 C111 121.56(14) . . . no
C16 C15 C111 121.55(13) . . . no
C15 C16 C17 121.00(13) . . . no
C16 C17 C18 122.47(14) . . . no
C17 C18 C19 116.90(14) . . . no
C17 C18 C112 119.08(13) . . . no
C19 C18 C112 123.95(12) . . . no
C11 C19 C14 107.01(12) . . . no
C11 C19 C18 133.06(13) . . . no
C14 C19 C18 119.90(12) . . . no
C13 C12 H12 112.0(9) . . . no
C110 C12 H12 109.0(9) . . . no
C11 C12 H12 112.3(10) . . . no
C114 C113 C121 104.79(12) . . . no
C14 C13 H13 110.5(10) . . . no
C14 C13 H13' 111.7(9) . . . no
C12 C13 H13' 112.7(9) . . . no
C11 C113 C114 125.06(12) . . . no
C11 C113 C121 127.61(13) . . . no
C12 C13 H13 110.6(10) . . . no
H13 C13 H13' 108.5(15) . . . no
C113 C114 C122 112.14(11) . . . no
C115 C114 C122 109.07(12) . . . no
C113 C114 C115 101.69(11) . . . no
C114 C115 C116 102.75(12) . . . no
C17 C16 H16 119.7(11) . . . no
C115 C116 C121 110.50(12) . . . no
C117 C116 C121 122.50(13) . . . no
C15 C16 H16 119.3(11) . . . no
C115 C116 C117 126.99(13) . . . no
C118 C117 C123 121.21(13) . . . no
C116 C117 C118 116.89(14) . . . no
C116 C117 C123 121.88(13) . . . no
C16 C17 H17 118.2(11) . . . no
C18 C17 H17 119.4(11) . . . no
C117 C118 C119 121.17(14) . . . no
C118 C119 C120 122.35(14) . . . no
C119 C120 C121 116.97(14) . . . no
C121 C120 C124 124.16(13) . . . no
C119 C120 C124 118.80(12) . . . no
C113 C121 C120 133.01(13) . . . no
C116 C121 C120 119.84(12) . . . no
C113 C121 C116 107.11(12) . . . no
C12 C110 H110' 111.3(10) . . . no
C12 C110 H110" 110.5(10) . . . no
C12 C110 H110 112.2(12) . . . no
H110' C110 H110" 108.7(15) . . . no
H110' C110 H110 108.0(16) . . . no
H110" C110 H110 105.9(15) . . . no
C15 C111 H111' 112.4(13) . . . no
C15 C111 H111" 111.6(13) . . . no
C15 C111 H111 110.7(13) . . . no
H111' C111 H111" 109.4(18) . . . no
H111' C111 H111 105.9(17) . . . no
H111" C111 H111 106.5(18) . . . no
C18 C112 H112' 110.9(11) . . . no
C18 C112 H112" 109.4(12) . . . no
C18 C112 H112 111.5(11) . . . no
H112' C112 H112" 109.0(15) . . . no
H112' C112 H112 109.5(15) . . . no
H112" C112 H112 106.5(16) . . . no
C113 C114 H114 111.7(10) . . . no
C115 C114 H114 112.0(10) . . . no
C122 C114 H114 110.1(10) . . . no
C114 C115 H115' 112.3(10) . . . no
C114 C115 H115 111.4(11) . . . no
C116 C115 H115' 111.9(10) . . . no
C116 C115 H115 110.5(11) . . . no
H115' C115 H115 108.1(15) . . . no
C117 C118 H118 118.5(11) . . . no
C119 C118 H118 120.3(11) . . . no
C118 C119 H119 119.2(11) . . . no
C120 C119 H119 118.4(11) . . . no
C22 C21 C29 104.70(12) . . . no
C22 C21 C213 125.22(12) . . . no
C29 C21 C213 127.35(13) . . . no
C114 C122 H122' 110.7(10) . . . no
C114 C122 H122" 110.7(10) . . . no
C114 C122 H122 112.9(10) . . . no
C21 C22 C23 101.15(11) . . . no
C21 C22 C210 112.47(12) . . . no
C23 C22 C210 109.61(12) . . . no
H122' C122 H122 107.5(15) . . . no
H122" C122 H122 106.2(14) . . . no
H122' C122 H122" 108.6(15) . . . no
H123' C123 H123" 107.8(19) . . . no
H123' C123 H123 105.8(19) . . . no
C117 C123 H123' 112.8(14) . . . no
C117 C123 H123" 110.8(15) . . . no
C117 C123 H123 110.9(14) . . . no
C22 C23 C24 102.73(12) . . . no
H123" C123 H123 108.5(19) . . . no
C120 C124 H124' 109.8(12) . . . no
C120 C124 H124" 112.0(12) . . . no
C120 C124 H124 112.1(11) . . . no
H124' C124 H124" 106.7(17) . . . no
H124' C124 H124 107.9(15) . . . no
H124" C124 H124 108.1(16) . . . no
C23 C24 C25 127.42(13) . . . no
C23 C24 C29 110.43(12) . . . no
C25 C24 C29 122.13(13) . . . no
C24 C25 C26 116.93(14) . . . no
C24 C25 C211 121.42(13) . . . no
C26 C25 C211 121.63(13) . . . no
C25 C26 C27 121.33(13) . . . no
C26 C27 C28 122.15(13) . . . no
C27 C28 C29 116.98(13) . . . no
C27 C28 C212 118.76(12) . . . no
C29 C28 C212 124.20(12) . . . no
C21 C29 C24 106.88(12) . . . no
C21 C29 C28 132.94(13) . . . no
C24 C29 C28 120.12(12) . . . no
C23 C22 H22 112.5(10) . . . no
C210 C22 H22 108.9(10) . . . no
C21 C22 H22 112.1(11) . . . no
C22 C23 H23 110.9(10) . . . no
C24 C23 H23 111.4(10) . . . no
C24 C23 H23' 111.7(10) . . . no
C22 C23 H23' 112.7(10) . . . no
H23 C23 H23' 107.4(15) . . . no
C25 C26 H26 119.7(12) . . . no
C27 C26 H26 119.0(12) . . . no
C26 C27 H27 118.2(11) . . . no
C28 C27 H27 119.6(11) . . . no
C214 C213 C221 104.92(11) . . . no
C21 C213 C221 127.77(13) . . . no
C21 C213 C214 124.84(12) . . . no
C213 C214 C222 112.82(12) . . . no
C215 C214 C222 108.66(12) . . . no
C213 C214 C215 101.76(11) . . . no
C214 C215 C216 102.65(11) . . . no
C215 C216 C217 126.89(13) . . . no
C215 C216 C221 110.69(11) . . . no
C217 C216 C221 122.41(13) . . . no
C216 C217 C223 121.12(13) . . . no
C218 C217 C223 121.89(13) . . . no
C216 C217 C218 116.97(13) . . . no
C217 C218 C219 121.08(13) . . . no
C218 C219 C220 122.41(14) . . . no
C219 C220 C221 117.04(13) . . . no
C221 C220 C224 124.37(12) . . . no
C219 C220 C224 118.53(13) . . . no
C213 C221 C220 133.04(13) . . . no
C216 C221 C220 119.85(12) . . . no
C213 C221 C216 107.07(12) . . . no
C22 C210 H210' 110.1(11) . . . no
C22 C210 H210" 110.4(11) . . . no
C22 C210 H210 112.8(12) . . . no
H210' C210 H210" 107.1(16) . . . no
H210' C210 H210 107.2(17) . . . no
H210" C210 H210 109.2(15) . . . no
C25 C211 H211' 109.7(12) . . . no
C25 C211 H211" 111.3(12) . . . no
C25 C211 H211 111.3(12) . . . no
H211' C211 H211" 108.9(17) . . . no
H211' C211 H211 106.8(16) . . . no
H211" C211 H211 108.6(17) . . . no
C28 C212 H212' 111.0(11) . . . no
C28 C212 H212" 109.6(11) . . . no
C28 C212 H212 111.0(11) . . . no
H212' C212 H212" 110.2(15) . . . no
H212' C212 H212 107.8(16) . . . no
H212" C212 H212 107.1(16) . . . no
C213 C214 H214 110.5(11) . . . no
C215 C214 H214 112.2(10) . . . no
C222 C214 H214 110.7(10) . . . no
C214 C215 H215' 111.4(9) . . . no
C214 C215 H215 112.4(9) . . . no
C216 C215 H215' 110.4(10) . . . no
C216 C215 H215 111.9(9) . . . no
H215' C215 H215 108.1(15) . . . no
C217 C218 H218 119.3(11) . . . no
C219 C218 H218 119.6(11) . . . no
C218 C219 H219 118.7(10) . . . no
C220 C219 H219 118.9(10) . . . no
C214 C222 H222' 113.0(11) . . . no
C214 C222 H222" 109.8(11) . . . no
C214 C222 H222 109.9(11) . . . no
H222' C222 H222" 107.4(15) . . . no
H222' C222 H222 108.1(14) . . . no
H222" C222 H222 108.6(15) . . . no
C217 C223 H223' 111.1(13) . . . no
C217 C223 H223" 111.6(12) . . . no
C217 C223 H223 111.6(13) . . . no
H223' C223 H223" 108.6(17) . . . no
H223' C223 H223 106.2(16) . . . no
H223" C223 H223 107.5(17) . . . no
C220 C224 H224' 110.7(11) . . . no
C220 C224 H224" 110.1(12) . . . no
C220 C224 H224 112.5(11) . . . no
H224' C224 H224" 111.1(15) . . . no
H224' C224 H224 106.8(15) . . . no
H224" C224 H224 105.5(16) . . . no

loop_
_geom_bond_atom_site_label_1
_geom_bond_atom_site_label_2
_geom_bond_distance
_geom_bond_site_symmetry_1
_geom_bond_site_symmetry_2
_geom_bond_publ_flag
C11 C12 1.526(2) . . no
C11 C19 1.4970(18) . . no
C11 C113 1.356(2) . . no
C12 C13 1.555(2) . . no
C12 C110 1.540(2) . . no
C13 C14 1.514(2) . . no
C14 C19 1.415(2) . . no
C14 C15 1.3933(19) . . no
C15 C16 1.402(2) . . no
C15 C111 1.510(2) . . no
C16 C17 1.392(2) . . no
C17 C18 1.403(2) . . no
C18 C19 1.407(2) . . no
C18 C112 1.510(2) . . no
C12 H12 1.000(16) . . no
C113 C121 1.4985(19) . . no
C13 H13' 1.00(2) . . no
C113 C114 1.528(2) . . no
C13 H13 1.000(19) . . no
C114 C115 1.555(2) . . no
C114 C122 1.538(2) . . no
C115 C116 1.514(2) . . no
C116 C117 1.394(2) . . no
C16 H16 1.009(18) . . no
C116 C121 1.415(2) . . no
C117 C118 1.400(2) . . no
C117 C123 1.512(2) . . no
C17 H17 0.971(18) . . no
C118 C119 1.390(2) . . no
C119 C120 1.406(2) . . no
C120 C124 1.510(2) . . no
C120 C121 1.4073(19) . . no
C110 H110' 1.00(2) . . no
C110 H110" 1.010(17) . . no
C110 H110 0.99(2) . . no
C111 H111' 1.00(2) . . no
C111 H111" 0.98(2) . . no
C111 H111 0.99(2) . . no
C112 H112' 1.010(18) . . no
C112 H112" 0.99(2) . . no
C112 H112 0.99(2) . . no
C114 H114 0.991(16) . . no
C115 H115' 1.00(2) . . no
C115 H115 0.997(18) . . no
C118 H118 0.993(17) . . no
C119 H119 0.980(19) . . no
C21 C29 1.4989(19) . . no
C21 C213 1.353(2) . . no
C21 C22 1.530(2) . . no
C122 H122' 1.002(19) . . no
C122 H122" 1.023(18) . . no
C22 C210 1.537(2) . . no
C122 H122 0.998(18) . . no
C22 C23 1.555(2) . . no
C123 H123' 0.99(2) . . no
C123 H123" 0.98(2) . . no
C123 H123 1.00(3) . . no
C23 C24 1.516(2) . . no
C124 H124 0.994(18) . . no
C124 H124" 1.00(2) . . no
C24 C25 1.397(2) . . no
C24 C29 1.414(2) . . no
C124 H124' 1.01(2) . . no
C25 C26 1.399(2) . . no
C25 C211 1.511(2) . . no
C26 C27 1.389(2) . . no
C27 C28 1.406(2) . . no
C28 C29 1.4061(19) . . no
C28 C212 1.512(2) . . no
C22 H22 0.991(16) . . no
C23 H23 1.016(17) . . no
C23 H23' 1.00(2) . . no
C26 H26 0.976(18) . . no
C27 H27 0.997(18) . . no
C213 C214 1.532(2) . . no
C213 C221 1.4967(18) . . no
C214 C215 1.553(2) . . no
C214 C222 1.538(2) . . no
C215 C216 1.517(2) . . no
C216 C217 1.3935(19) . . no
C216 C221 1.414(2) . . no
C217 C218 1.402(2) . . no
C217 C223 1.509(2) . . no
C218 C219 1.389(2) . . no
C219 C220 1.4023(19) . . no
C220 C224 1.512(2) . . no
C220 C221 1.409(2) . . no
C210 H210' 0.99(2) . . no
C210 H210" 1.020(18) . . no
C210 H210 1.00(2) . . no
C211 H211' 1.000(19) . . no
C211 H211" 0.97(2) . . no
C211 H211 1.00(2) . . no
C212 H212' 0.996(17) . . no
C212 H212" 1.010(18) . . no
C212 H212 0.99(2) . . no
C214 H214 0.978(16) . . no
C215 H215' 1.007(18) . . no
C215 H215 1.00(2) . . no
C218 H218 0.990(18) . . no
C219 H219 0.997(18) . . no
C222 H222' 1.000(17) . . no
C222 H222" 1.00(2) . . no
C222 H222 1.018(18) . . no
C223 H223' 1.01(2) . . no
C223 H223" 1.00(2) . . no
C223 H223 0.98(2) . . no
C224 H224' 0.996(17) . . no
C224 H224" 0.99(2) . . no
C224 H224 1.03(2) . . no

loop_
_geom_contact_atom_site_label_1
_geom_contact_atom_site_label_2
_geom_contact_distance
_geom_contact_site_symmetry_1
_geom_contact_site_symmetry_2
_geom_contact_publ_flag
C11 C124 3.553(2) . . no
C12 C120 3.447(2) . . no
C12 C124 3.250(2) . . no
C12 C218 3.548(2) . 2_566 no
C16 C214 3.535(2) . 2_565 no
C18 C114 3.440(2) . . no
C21 C224 3.549(2) . . no
C22 C220 3.452(2) . . no
C22 C224 3.249(2) . . no
C22 C118 3.546(2) . 2_666 no
C28 C214 3.4529(19) . . no
C110 C124 3.428(2) . . no
C11 H112' 2.935(19) . . no
C12 H124" 2.957(18) . . no
C12 H218 3.03(2) . 2_566 no
C112 C113 3.555(2) . . no
C112 C114 3.256(2) . . no
C112 C122 3.431(2) . . no
C12 H124 3.005(18) . . no
C112 C124 3.588(2) . 2_666 no
C13 H111 3.09(2) . . no
C13 H223 3.09(2) . 1_545 no
C13 H218 2.922(19) . 2_566 no
C13 H111" 3.02(2) . . no
C113 C112 3.555(2) . . no
C14 H110" 2.848(18) . . no
C114 C18 3.440(2) . . no
C114 C112 3.256(2) . . no
C15 H212 3.09(2) . 2_565 no
C16 H111' 3.03(2) . 2_555 no
C16 H214 2.910(18) . 2_565 no
C16 H222" 3.017(19) . 2_565 no
C17 H222" 3.058(19) . 2_565 no
C17 H211" 2.90(2) . 2_665 no
C18 H211" 2.92(2) . 2_665 no
C18 H114 2.774(17) . . no
C118 C22 3.546(2) . 2_666 no
C19 H114 2.753(17) . . no
C19 H110" 2.837(19) . . no
C120 C12 3.447(2) . . no
C21 H224' 3.063(18) . . no
C21 H212' 2.940(18) . . no
C22 H118 3.016(19) . 2_666 no
C22 H224 2.962(18) . . no
C22 H224' 2.951(18) . . no
C122 C112 3.431(2) . . no
C23 H211 2.96(2) . . no
C23 H118 2.982(18) . 2_666 no
C124 C12 3.250(2) . . no
C24 H211 3.05(2) . 2_675 no
C24 H210" 2.809(19) . . no
C124 C11 3.553(2) . . no
C124 C110 3.428(2) . . no
C124 C112 3.588(2) . 2_666 no
C25 H112 3.03(2) . 2_665 no
C25 H23 2.945(18) . 2_675 no
C26 H114 3.018(17) . 2_665 no
C26 H122' 2.917(17) . 2_665 no
C26 H123" 3.04(2) . 1_564 no
C27 H13' 3.041(19) . 2_565 no
C27 H111" 2.82(2) . 2_565 no
C27 H122' 3.089(18) . 2_665 no
C28 H111" 3.01(2) . 2_565 no
C28 H214 2.796(17) . . no
C29 H214 2.732(18) . . no
C29 H210" 2.84(2) . . no
C210 C224 3.438(2) . . no
C110 H124 2.947(18) . . no
C110 H124" 3.041(19) . . no
C111 H13' 2.929(16) . . no
C211 C215 3.579(2) . 2_675 no
C111 H16 3.051(19) . 2_555 no
C212 C224 3.518(2) . 2_565 no
C112 H114 2.686(16) . . no
C212 C214 3.271(2) . . no
C212 C213 3.558(2) . . no
C112 H122 2.917(16) . . no
C212 C222 3.415(2) . . no
C213 C212 3.558(2) . . no
C113 H112' 3.073(18) . . no
C113 H124 2.977(18) . . no
C114 H26 3.06(2) . 2_665 no
C214 C28 3.4529(19) . . no
C214 C16 3.535(2) . 2_565 no
C114 H112' 2.974(18) . . no
C214 C212 3.271(2) . . no
C114 H112 3.006(19) . . no
C215 C211 3.579(2) . 2_675 no
C115 H123' 2.94(2) . . no
C116 H223' 3.10(2) . 1_545 no
C116 H122" 2.813(18) . . no
C118 H210' 3.076(18) . 2_666 no
C118 H22 2.911(18) . 2_666 no
C218 C12 3.548(2) . 2_566 no
C119 H223" 2.95(2) . 2_566 no
C120 H12 2.780(16) . . no
C220 C22 3.452(2) . . no
C120 H223" 2.98(2) . 2_566 no
C121 H122" 2.851(19) . . no
C121 H12 2.771(17) . . no
C122 H219 3.064(19) . 2_666 no
C122 H124 3.090(19) . 2_666 no
C122 H112 3.085(18) . . no
C122 H112' 2.923(19) . . no
C222 C212 3.415(2) . . no
C122 H112' 3.002(18) . 2_666 no
C123 H22 3.093(16) . 2_666 no
C123 H115' 2.918(17) . . no
C224 C21 3.549(2) . . no
C124 H12 2.666(16) . . no
C224 C210 3.438(2) . . no
C124 H110 2.890(19) . . no
C224 C212 3.518(2) . 2_565 no
C224 C22 3.249(2) . . no
C210 H224 3.051(17) . . no
C210 H224' 2.917(18) . . no
C211 H114 3.034(16) . 2_665 no
C211 H23' 2.924(17) . . no
C211 H23 2.885(18) . 2_675 no
C211 H215' 2.702(18) . 2_675 no
C212 H222' 2.877(17) . . no
C212 H214 2.729(16) . . no
C213 H224' 2.950(18) . . no
C213 H222' 3.071(18) . 2_565 no
C213 H212' 3.075(17) . . no
C214 H212' 2.983(17) . . no
C214 H16 3.01(2) . 2_565 no
C214 H212 2.988(18) . . no
C215 H223 2.949(19) . . no
C215 H16 3.011(19) . 2_565 no
C216 H222 2.800(18) . . no
C217 H115 2.876(19) . 1_565 no
C218 H123' 3.00(2) . 1_565 no
C218 H12 2.922(17) . 2_566 no
C219 H123 2.94(2) . 2_666 no
C220 H123 2.94(2) . 2_666 no
C220 H22 2.788(17) . . no
C221 H222 2.874(19) . . no
C221 H22 2.772(18) . . no
C222 H212 3.032(19) . . no
C222 H212' 2.970(18) . 2_565 no
C222 H119 3.10(2) . 2_566 no
C222 H224' 3.051(17) . 2_565 no
C222 H212' 2.913(18) . . no
C223 H115 2.86(2) . 1_565 no
C223 H13 2.88(2) . 1_565 no
C223 H12 3.088(15) . 2_566 no
C223 H215 2.900(16) . . no
C224 H22 2.662(17) . . no
C224 H210 2.900(19) . . no
H110' H13' 2.55(2) . . no
H110" C14 2.848(18) . . no
H110" C19 2.837(19) . . no
H111' H16 2.42(3) . . no
H111' C16 3.03(2) . 2_555 no
H111" C13 3.02(2) . . no
H111" H13' 2.55(3) . . no
H111" C27 2.82(2) . 2_565 no
H111" C28 3.01(2) . 2_565 no
H112' C11 2.935(19) . . no
H112' C113 3.073(18) . . no
H112' C114 2.974(18) . . no
H112' C122 2.923(19) . . no
H112' C122 3.002(18) . 2_666 no
H112' H122" 2.39(3) . 2_666 no
H112' H122 2.24(3) . . no
H112" H17 2.47(3) . . no
H115' C123 2.918(17) . . no
H115' H122' 2.57(3) . . no
H122' C26 2.917(17) . 2_665 no
H122' C27 3.089(18) . 2_665 no
H122' H115' 2.57(3) . . no
H122' H26 2.54(3) . 2_665 no
H122" C121 2.851(19) . . no
H122" H112' 2.39(3) . 2_666 no
H122" C116 2.813(18) . . no
H123' C218 3.00(2) . 1_545 no
H123' H218 2.47(3) . 1_545 no
H123' C115 2.94(2) . . no
H123" H118 2.40(3) . . no
H123" C26 3.04(2) . 1_546 no
H123" H26 2.48(3) . 1_546 no
H12 H124" 2.25(2) . . no
H12 C120 2.780(16) . . no
H12 C121 2.771(17) . . no
H12 C124 2.666(16) . . no
H12 C218 2.922(17) . 2_566 no
H12 C223 3.088(15) . 2_566 no
H124' H119 2.44(3) . . no
H13 C223 2.88(2) . 1_545 no
H13 H223 2.37(3) . 1_545 no
H13' H218 2.55(2) . 2_566 no
H13' C111 2.929(16) . . no
H13' H110' 2.55(2) . . no
H13' H111" 2.55(3) . . no
H13' H27 2.49(3) . 2_565 no
H13' C27 3.041(19) . 2_565 no
H124" H12 2.25(2) . . no
H124" C12 2.957(18) . . no
H124" C110 3.041(19) . . no
H210' H23' 2.55(3) . . no
H210' C118 3.076(17) . 2_666 no
H210" C24 2.809(19) . . no
H210" C29 2.84(2) . . no
H16 C215 3.011(19) . 2_565 no
H16 H214 2.56(3) . 2_565 no
H16 C214 3.01(2) . 2_565 no
H16 C111 3.051(19) . 2_555 no
H16 H111' 2.42(3) . . no
H211' H26 2.42(3) . . no
H211' H215' 2.49(3) . 2_675 no
H17 H23' 2.59(3) . 2_665 no
H17 H112" 2.47(3) . . no
H211" H215' 2.48(3) . 2_675 no
H211" C18 2.92(2) . 2_665 no
H211" C17 2.90(2) . 2_665 no
H212' C222 2.913(18) . . no
H212' H222' 2.21(3) . . no
H212' C222 2.970(18) . 2_565 no
H212' H222 2.39(3) . 2_565 no
H212' C214 2.983(17) . . no
H212' C21 2.940(18) . . no
H212' C213 3.075(17) . . no
H212" H27 2.45(3) . . no
H215' C211 2.702(18) . 2_675 no
H215' H211' 2.49(3) . 2_675 no
H215' H211" 2.48(3) . 2_675 no
H222' H212' 2.21(3) . . no
H222' C213 3.071(18) . 2_565 no
H222' C212 2.877(17) . . no
H222' H224' 2.43(3) . 2_565 no
H22 C123 3.093(16) . 2_666 no
H22 H118 2.57(3) . 2_666 no
H22 C118 2.911(18) . 2_666 no
H22 C220 2.788(17) . . no
H22 C221 2.772(18) . . no
H22 C224 2.662(17) . . no
H22 H224 2.25(2) . . no
H222" H215 2.55(2) . . no
H222" C16 3.017(19) . 2_565 no
H222" C17 3.058(19) . 2_565 no
H23 C211 2.885(18) . 2_675 no
H23 H211 2.49(3) . 2_675 no
H23 C25 2.945(18) . 2_675 no
H23' C211 2.924(17) . . no
H23' H210' 2.55(3) . . no
H23' H17 2.59(3) . 2_665 no
H223' C116 3.10(2) . 1_565 no
H223' H218 2.43(3) . . no
H223" C119 2.95(2) . 2_566 no
H223" C120 2.98(2) . 2_566 no
H224' C210 2.917(18) . . no
H224' C22 2.951(18) . . no
H224' C21 3.063(18) . . no
H224' C222 3.051(17) . 2_565 no
H224' H222' 2.43(3) . 2_565 no
H224' C213 2.950(18) . . no
H224' H210 2.23(3) . . no
H26 C114 3.06(2) . 2_665 no
H26 H123" 2.48(3) . 1_564 no
H26 H211' 2.42(3) . . no
H26 H122' 2.54(3) . 2_665 no
H224" H219 2.43(3) . . no
H27 H212" 2.45(3) . . no
H27 H13' 2.49(3) . 2_565 no
H110 H124 2.24(3) . . no
H110 C124 2.890(19) . . no
H111 H118 2.43(3) . 2_556 no
H111 C13 3.09(2) . . no
H112 C114 3.006(19) . . no
H112 C25 3.03(2) . 2_665 no
H112 C122 3.085(18) . . no
H112 H114 2.32(2) . . no
H114 C18 2.774(17) . . no
H114 H112 2.32(2) . . no
H114 C19 2.753(17) . . no
H114 C112 2.686(16) . . no
H114 C211 3.034(16) . 2_665 no
H114 C26 3.018(17) . 2_665 no
H115 C223 2.86(2) . 1_545 no
H115 H223 2.53(3) . 1_545 no
H115 C217 2.876(19) . 1_545 no
H118 C22 3.016(19) . 2_666 no
H118 C23 2.982(18) . 2_666 no
H118 H22 2.57(3) . 2_666 no
H118 H123" 2.40(3) . . no
H118 H111 2.43(3) . 2_556 no
H119 C222 3.10(2) . 2_566 no
H119 H124' 2.44(3) . . no
H122 C112 2.917(16) . . no
H122 H112' 2.24(3) . . no
H122 H122 2.60(3) . 2_666 no
H122 H124 2.49(3) . 2_666 no
H123 C219 2.94(2) . 2_666 no
H123 C220 2.94(2) . 2_666 no
H124 C113 2.977(18) . . no
H124 H122 2.49(3) . 2_666 no
H124 H110 2.24(3) . . no
H124 C122 3.090(19) . 2_666 no
H124 C12 3.005(18) . . no
H124 C110 2.947(18) . . no
H210 C224 2.900(19) . . no
H210 H224' 2.23(3) . . no
H211 C23 2.96(2) . . no
H211 C24 3.05(2) . 2_675 no
H211 H23 2.49(3) . 2_675 no
H212 C214 2.988(18) . . no
H212 C222 3.032(19) . . no
H212 H214 2.34(2) . . no
H212 C15 3.09(2) . 2_565 no
H214 C28 2.796(17) . . no
H214 C29 2.732(18) . . no
H214 C212 2.729(16) . . no
H214 H212 2.34(2) . . no
H214 C16 2.910(18) . 2_565 no
H214 H16 2.56(3) . 2_565 no
H215 C223 2.900(16) . . no
H215 H222" 2.55(2) . . no
H215 H222 2.56(2) . . no
H218 H123' 2.47(3) . 1_565 no
H218 H223' 2.43(3) . . no
H218 C12 3.03(2) . 2_566 no
H218 C13 2.922(19) . 2_566 no
H218 H13' 2.55(2) . 2_566 no
H219 H224" 2.43(3) . . no
H219 C122 3.064(19) . 2_666 no
H222 C216 2.800(18) . . no
H222 C221 2.874(19) . . no
H222 H215 2.56(2) . . no
H222 H212' 2.39(3) . 2_565 no
H223 C13 3.09(2) . 1_565 no
H223 C215 2.949(19) . . no
H223 H13 2.37(3) . 1_565 no
H223 H115 2.53(3) . 1_565 no
H224 C22 2.962(18) . . no
H224 C210 3.051(17) . . no
H224 H22 2.25(2) . . no

loop_
_geom_torsion_atom_site_label_1
_geom_torsion_atom_site_label_2
_geom_torsion_atom_site_label_3
_geom_torsion_atom_site_label_4
_geom_torsion
_geom_torsion_site_symmetry_1
_geom_torsion_site_symmetry_2
_geom_torsion_site_symmetry_3
_geom_torsion_site_symmetry_4
_geom_torsion_publ_flag
C19 C11 C12 C13 36.11(14) . . . . no
C19 C11 C12 C110 -80.80(13) . . . . no
C113 C11 C12 C13 -126.66(14) . . . . no
C113 C11 C12 C110 116.42(15) . . . . no
C12 C11 C19 C14 -27.39(15) . . . . no
C12 C11 C19 C18 150.66(17) . . . . no
C113 C11 C19 C14 134.89(15) . . . . no
C113 C11 C19 C18 -47.1(3) . . . . no
C12 C11 C113 C114 160.32(13) . . . . no
C12 C11 C113 C121 1.2(2) . . . . no
C19 C11 C113 C114 1.4(2) . . . . no
C19 C11 C113 C121 -157.69(14) . . . . no
C11 C12 C13 C14 -31.30(14) . . . . no
C110 C12 C13 C14 87.67(14) . . . . no
C12 C13 C14 C15 -162.96(15) . . . . no
C12 C13 C14 C19 15.98(16) . . . . no
C13 C14 C15 C16 175.14(14) . . . . no
C13 C14 C15 C111 -4.3(2) . . . . no
C19 C14 C15 C16 -3.7(2) . . . . no
C19 C14 C15 C111 176.86(14) . . . . no
C13 C14 C19 C11 6.75(16) . . . . no
C13 C14 C19 C18 -171.61(13) . . . . no
C15 C14 C19 C11 -174.25(14) . . . . no
C15 C14 C19 C18 7.4(2) . . . . no
C14 C15 C16 C17 -1.9(2) . . . . no
C111 C15 C16 C17 177.59(15) . . . . no
C15 C16 C17 C18 3.9(3) . . . . no
C16 C17 C18 C19 -0.2(2) . . . . no
C16 C17 C18 C112 -177.32(15) . . . . no
C17 C18 C19 C11 176.93(16) . . . . no
C17 C18 C19 C14 -5.2(2) . . . . no
C112 C18 C19 C11 -6.1(3) . . . . no
C112 C18 C19 C14 171.76(14) . . . . no
C29 C21 C22 C23 37.18(13) . . . . no
C29 C21 C22 C210 -79.67(14) . . . . no
C213 C21 C22 C23 -125.17(15) . . . . no
C213 C21 C22 C210 117.98(15) . . . . no
C22 C21 C29 C24 -27.70(15) . . . . no
C22 C21 C29 C28 149.26(16) . . . . no
C213 C21 C29 C24 134.14(15) . . . . no
C213 C21 C29 C28 -48.9(2) . . . . no
C22 C21 C213 C214 158.88(13) . . . . no
C22 C21 C213 C221 -0.6(2) . . . . no
C29 C21 C213 C214 0.5(2) . . . . no
C29 C21 C213 C221 -158.90(14) . . . . no
C21 C22 C23 C24 -32.69(13) . . . . no
C210 C22 C23 C24 86.24(14) . . . . no
C22 C23 C24 C25 -160.92(14) . . . . no
C22 C23 C24 C29 17.37(15) . . . . no
C23 C24 C25 C26 173.64(14) . . . . no
C23 C24 C25 C211 -4.7(2) . . . . no
C29 C24 C25 C26 -4.5(2) . . . . no
C29 C24 C25 C211 177.24(14) . . . . no
C23 C24 C29 C21 6.08(16) . . . . no
C23 C24 C29 C28 -171.35(13) . . . . no
C25 C24 C29 C21 -175.53(13) . . . . no
C25 C24 C29 C28 7.0(2) . . . . no
C24 C25 C26 C27 -1.0(2) . . . . no
C211 C25 C26 C27 177.34(14) . . . . no
C25 C26 C27 C28 3.9(2) . . . . no
C26 C27 C28 C29 -1.4(2) . . . . no
C26 C27 C28 C212 -178.81(14) . . . . no
C27 C28 C29 C21 179.45(15) . . . . no
C27 C28 C29 C24 -3.9(2) . . . . no
C212 C28 C29 C21 -3.3(3) . . . . no
C212 C28 C29 C24 173.35(14) . . . . no
C21 C213 C214 C215 -127.71(14) . . . . no
C21 C213 C214 C222 116.04(15) . . . . no
C221 C213 C214 C215 35.59(13) . . . . no
C221 C213 C214 C222 -80.65(13) . . . . no
C21 C213 C221 C216 136.57(15) . . . . no
C21 C213 C221 C220 -45.8(2) . . . . no
C214 C213 C221 C216 -26.08(15) . . . . no
C214 C213 C221 C220 151.58(16) . . . . no
C213 C214 C215 C216 -31.53(13) . . . . no
C222 C214 C215 C216 87.71(14) . . . . no
C214 C215 C216 C217 -161.38(14) . . . . no
C214 C215 C216 C221 17.12(15) . . . . no
C215 C216 C217 C218 175.35(14) . . . . no
C215 C216 C217 C223 -3.4(2) . . . . no
C221 C216 C217 C218 -3.0(2) . . . . no
C221 C216 C217 C223 178.28(14) . . . . no
C215 C216 C221 C213 5.27(16) . . . . no
C215 C216 C221 C220 -172.75(13) . . . . no
C217 C216 C221 C213 -176.15(13) . . . . no
C217 C216 C221 C220 5.8(2) . . . . no
C216 C217 C218 C219 -1.4(2) . . . . no
C223 C217 C218 C219 177.37(15) . . . . no
C217 C218 C219 C220 2.9(2) . . . . no
C218 C219 C220 C221 -0.1(2) . . . . no
C218 C219 C220 C224 -177.37(14) . . . . no
C219 C220 C221 C213 178.50(15) . . . . no
C219 C220 C221 C216 -4.1(2) . . . . no
C224 C220 C221 C213 -4.4(3) . . . . no
C224 C220 C221 C216 172.97(14) . . . . no
